data_4076383
loop_
_publ_author_name
'Yao, Zi-Jian'
'Jin, Guo-Xin'

_publ_section_title
;
 Synthesis, Reactivity, and Structural Transformation of Mono- and
 Binuclear Carboranylamidinate-Based 3d Metal Complexes and
 Metallacarborane Derivatives
;
_journal_issue 5
_journal_name_full Organometallics
_journal_page_first 1767
_journal_paper_doi 10.1021/om2011358
_journal_volume 31
_journal_year 2012
_chemical_formula_sum 'C18 H50 B20 N4 Ni'
_chemical_formula_weight 597.53
_chemical_name_systematic
; 
 ? 
;
_space_group_IT_number 14
_symmetry_cell_setting monoclinic
_symmetry_space_group_name_Hall '-P 2ybc'
_symmetry_space_group_name_H-M 'P 1 21/c 1'
_atom_sites_solution_hydrogens geom
_atom_sites_solution_primary direct
_atom_sites_solution_secondary difmap
_audit_creation_method SHELXL-97
_cell_angle_alpha 90.00
_cell_angle_beta 108.937(2)
_cell_angle_gamma 90.00
_cell_formula_units_Z 4
_cell_length_a 14.7384(15)
_cell_length_b 13.0987(13)
_cell_length_c 19.264(2)
_cell_measurement_reflns_used 3517
_cell_measurement_temperature 296(2)
_cell_measurement_theta_max 25.98
_cell_measurement_theta_min 2.24
_cell_volume 3517.7(6)
_computing_cell_refinement 'Bruker SAINT'
_computing_data_collection 'Bruker APEX2'
_computing_data_reduction 'Bruker SAINT'
_computing_molecular_graphics 'Bruker SHELXTL'
_computing_publication_material 'Bruker SHELXTL'
_computing_structure_refinement 'SHELXL-97 (Sheldrick, 2008)'
_computing_structure_solution 'SHELXS-97 (Sheldrick, 2008)'
_diffrn_ambient_temperature 296(2)
_diffrn_measured_fraction_theta_full 0.992
_diffrn_measured_fraction_theta_max 0.992
_diffrn_measurement_device_type 'Bruker APEX-II CCD'
_diffrn_measurement_method '\f and \w scans'
_diffrn_radiation_monochromator graphite
_diffrn_radiation_source 'fine-focus sealed tube'
_diffrn_radiation_type MoK\a
_diffrn_radiation_wavelength 0.71073
_diffrn_reflns_av_R_equivalents 0.0673
_diffrn_reflns_av_sigmaI/netI 0.0801
_diffrn_reflns_limit_h_max 18
_diffrn_reflns_limit_h_min -19
_diffrn_reflns_limit_k_max 12
_diffrn_reflns_limit_k_min -17
_diffrn_reflns_limit_l_max 25
_diffrn_reflns_limit_l_min -24
_diffrn_reflns_number 25407
_diffrn_reflns_theta_full 27.51
_diffrn_reflns_theta_max 27.51
_diffrn_reflns_theta_min 1.91
_exptl_absorpt_coefficient_mu 0.571
_exptl_absorpt_correction_T_max 0.9666
_exptl_absorpt_correction_T_min 0.9193
_exptl_absorpt_correction_type multi-scan
_exptl_absorpt_process_details sadabs
_exptl_crystal_colour red
_exptl_crystal_density_diffrn 1.128
_exptl_crystal_density_method 'not measured'
_exptl_crystal_description prism
_exptl_crystal_F_000 1256
_exptl_crystal_size_max 0.15
_exptl_crystal_size_mid 0.07
_exptl_crystal_size_min 0.06
_refine_diff_density_max 0.374
_refine_diff_density_min -0.278
_refine_diff_density_rms 0.058
_refine_ls_extinction_method none
_refine_ls_goodness_of_fit_ref 0.834
_refine_ls_hydrogen_treatment mixed
_refine_ls_matrix_type full
_refine_ls_number_parameters 404
_refine_ls_number_reflns 8022
_refine_ls_number_restraints 0
_refine_ls_restrained_S_all 0.834
_refine_ls_R_factor_all 0.1038
_refine_ls_R_factor_gt 0.0463
_refine_ls_shift/su_max 0.001
_refine_ls_shift/su_mean 0.000
_refine_ls_structure_factor_coef Fsqd
_refine_ls_weighting_details 'calc w=1/[\s^2^(Fo^2^)+(0.1000P)^2^+0.7217P] where P=(Fo^2^+2Fc^2^)/3'
_refine_ls_weighting_scheme calc
_refine_ls_wR_factor_gt 0.1194
_refine_ls_wR_factor_ref 0.1546
_reflns_number_gt 4742
_reflns_number_total 8022
_reflns_threshold_expression >2sigma(I)
_cod_data_source_file om2011358_si_001.cif
_cod_data_source_block 3
_cod_depositor_comments
;
The following automatic conversions were performed:

'_symmetry_cell_setting' value 'Monoclinic' changed to 'monoclinic'
according to /home/saulius/struct/CIF-dictionaries/cif_core.dic
dictionary named 'cif_core.dic' version 2.4.1 from 2010-06-29.

Automatic conversion script
Id: cif_fix_values 1715 2011-07-08 13:25:40Z adriana 
;
_cod_original_cell_volume 3517.6(6)
_cod_original_sg_symbol_H-M P2(1)/c
_cod_database_code 4076383

loop_
_symmetry_equiv_pos_as_xyz
'x, y, z'
'-x, y+1/2, -z+1/2'
'-x, -y, -z'
'x, -y-1/2, z-1/2'

loop_
_atom_site_label
_atom_site_type_symbol
_atom_site_fract_x
_atom_site_fract_y
_atom_site_fract_z
_atom_site_U_iso_or_equiv
_atom_site_adp_type
_atom_site_occupancy
_atom_site_symmetry_multiplicity
_atom_site_calc_flag
_atom_site_refinement_flags
Ni1 Ni 0.72108(2) 0.84385(3) 0.809076(19) 0.03099(12) Uani 1 1 d .
N1 N 0.63170(16) 0.84322(18) 0.70920(12) 0.0327(5) Uani 1 1 d .
N2 N 0.4755(2) 0.8120(3) 0.63078(16) 0.0601(9) Uani 1 1 d .
N3 N 0.82440(17) 0.92037(18) 0.79049(14) 0.0380(6) Uani 1 1 d .
N4 N 0.9894(2) 0.9557(2) 0.8246(2) 0.0637(9) Uani 1 1 d .
B3 B 0.5471(3) 0.9327(3) 0.8214(2) 0.0441(9) Uani 1 1 d .
H3 H 0.5757 1.0039 0.8065 0.053 Uiso 1 1 calc R
B4 B 0.5915(3) 0.8804(3) 0.9106(2) 0.0479(9) Uani 1 1 d .
H4A H 0.6486 0.9183 0.9546 0.057 Uiso 1 1 calc R
B5 B 0.5839(3) 0.7469(3) 0.9027(2) 0.0456(9) Uani 1 1 d .
H5 H 0.6360 0.6972 0.9420 0.055 Uiso 1 1 calc R
B6 B 0.5381(2) 0.7152(3) 0.8088(2) 0.0420(8) Uani 1 1 d .
H6 H 0.5607 0.6466 0.7859 0.050 Uiso 1 1 calc R
B7 B 0.4178(3) 0.7639(3) 0.7751(2) 0.0512(10) Uani 1 1 d .
H7 H 0.3620 0.7256 0.7304 0.061 Uiso 1 1 calc R
B8 B 0.4239(3) 0.8993(4) 0.7828(2) 0.0528(10) Uani 1 1 d .
H8 H 0.3722 0.9492 0.7433 0.063 Uiso 1 1 calc R
B9 B 0.4723(3) 0.9301(4) 0.8769(2) 0.0596(11) Uani 1 1 d .
H9 H 0.4516 1.0004 0.8993 0.072 Uiso 1 1 calc R
B10 B 0.4946(3) 0.8140(4) 0.9270(2) 0.0587(12) Uani 1 1 d .
H10 H 0.4882 0.8087 0.9822 0.070 Uiso 1 1 calc R
B11 B 0.4617(3) 0.7123(4) 0.8644(2) 0.0580(11) Uani 1 1 d .
H11 H 0.4339 0.6400 0.8784 0.070 Uiso 1 1 calc R
B12 B 0.3926(3) 0.8245(4) 0.8486(2) 0.0606(12) Uani 1 1 d .
H12 H 0.3198 0.8256 0.8524 0.073 Uiso 1 1 calc R
B15 B 0.8765(3) 0.7021(3) 0.8511(2) 0.0423(8) Uani 1 1 d .
H15 H 0.8491 0.6810 0.7927 0.051 Uiso 1 1 calc R
B16 B 0.8211(3) 0.6621(3) 0.9150(2) 0.0455(9) Uani 1 1 d .
H16 H 0.7571 0.6130 0.8982 0.055 Uiso 1 1 calc R
B17 B 0.8351(3) 0.7598(3) 0.9807(2) 0.0497(10) Uani 1 1 d .
H17 H 0.7807 0.7747 1.0073 0.060 Uiso 1 1 calc R
B18 B 0.8990(3) 0.8600(3) 0.9580(2) 0.0489(10) Uani 1 1 d .
H18 H 0.8858 0.9403 0.9683 0.059 Uiso 1 1 calc R
B19 B 1.0163(3) 0.8134(3) 0.9654(2) 0.0555(11) Uani 1 1 d .
H19 H 1.0794 0.8638 0.9811 0.067 Uiso 1 1 calc R
B20 B 1.0028(3) 0.7149(3) 0.8991(3) 0.0517(10) Uani 1 1 d .
H20 H 1.0569 0.7009 0.8721 0.062 Uiso 1 1 calc R
B21 B 0.9354(3) 0.6146(3) 0.9219(3) 0.0575(11) Uani 1 1 d .
H21 H 0.9462 0.5343 0.9099 0.069 Uiso 1 1 calc R
B22 B 0.9108(3) 0.6496(4) 1.0020(3) 0.0612(12) Uani 1 1 d .
H22 H 0.9058 0.5923 1.0423 0.073 Uiso 1 1 calc R
B23 B 0.9598(3) 0.7730(4) 1.0285(2) 0.0617(12) Uani 1 1 d .
H23 H 0.9868 0.7965 1.0864 0.074 Uiso 1 1 calc R
B24 B 1.0228(3) 0.6840(4) 0.9931(3) 0.0639(12) Uani 1 1 d .
H24 H 1.0904 0.6494 1.0276 0.077 Uiso 1 1 calc R
C1 C 0.6119(2) 0.8189(2) 0.83874(15) 0.0351(7) Uani 1 1 d .
C2 C 0.51149(19) 0.8307(2) 0.76435(15) 0.0367(7) Uani 1 1 d .
C3 C 0.5403(2) 0.8319(2) 0.69660(15) 0.0360(6) Uani 1 1 d .
C4 C 0.6738(2) 0.8244(2) 0.64961(16) 0.0422(7) Uani 1 1 d .
H4B H 0.7423 0.8396 0.6717 0.051 Uiso 1 1 calc R
C5 C 0.6389(3) 0.8948(3) 0.58262(18) 0.0582(9) Uani 1 1 d .
H5A H 0.5776 0.8718 0.5510 0.087 Uiso 1 1 calc R
H5B H 0.6842 0.8936 0.5563 0.087 Uiso 1 1 calc R
H5C H 0.6331 0.9633 0.5985 0.087 Uiso 1 1 calc R
C6 C 0.6696(3) 0.7113(3) 0.6301(2) 0.0571(9) Uani 1 1 d .
H6A H 0.6987 0.6720 0.6738 0.086 Uiso 1 1 calc R
H6B H 0.7035 0.6997 0.5959 0.086 Uiso 1 1 calc R
H6C H 0.6039 0.6908 0.6085 0.086 Uiso 1 1 calc R
C7 C 0.3709(2) 0.8264(3) 0.60150(19) 0.0563(10) Uani 1 1 d .
H7A H 0.3465 0.8384 0.6425 0.068 Uiso 1 1 calc R
C8 C 0.3262(3) 0.7302(4) 0.5622(3) 0.0957(16) Uani 1 1 d .
H8A H 0.3485 0.7187 0.5212 0.144 Uiso 1 1 calc R
H8B H 0.2576 0.7371 0.5450 0.144 Uiso 1 1 calc R
H8C H 0.3440 0.6734 0.5954 0.144 Uiso 1 1 calc R
C9 C 0.3477(4) 0.9168(4) 0.5515(3) 0.1079(19) Uani 1 1 d .
H9A H 0.3794 0.9761 0.5777 0.162 Uiso 1 1 calc R
H9B H 0.2797 0.9278 0.5345 0.162 Uiso 1 1 calc R
H9C H 0.3693 0.9046 0.5103 0.162 Uiso 1 1 calc R
C10 C 0.81823(19) 0.7879(2) 0.89122(16) 0.0356(6) Uani 1 1 d .
C11 C 0.9268(2) 0.8173(2) 0.88314(17) 0.0370(7) Uani 1 1 d .
C12 C 0.9128(2) 0.9003(2) 0.82691(18) 0.0413(7) Uani 1 1 d .
C13 C 0.7964(2) 1.0163(3) 0.7465(2) 0.0539(9) Uani 1 1 d .
H13 H 0.7268 1.0117 0.7225 0.065 Uiso 1 1 calc R
C14 C 0.8120(3) 1.1073(3) 0.7986(3) 0.0767(13) Uani 1 1 d .
H14A H 0.7790 1.0958 0.8334 0.115 Uiso 1 1 calc R
H14B H 0.7875 1.1681 0.7710 0.115 Uiso 1 1 calc R
H14C H 0.8794 1.1154 0.8242 0.115 Uiso 1 1 calc R
C15 C 0.8391(3) 1.0326(4) 0.6846(3) 0.0881(15) Uani 1 1 d .
H15A H 0.8980 1.0700 0.7031 0.132 Uiso 1 1 calc R
H15B H 0.7946 1.0703 0.6455 0.132 Uiso 1 1 calc R
H15C H 0.8514 0.9675 0.6665 0.132 Uiso 1 1 calc R
C16 C 1.0867(2) 0.9199(3) 0.8308(2) 0.0577(10) Uani 1 1 d .
H16A H 1.1060 0.8665 0.8684 0.069 Uiso 1 1 calc R
C17 C 1.1527(3) 1.0102(3) 0.8550(3) 0.0956(17) Uani 1 1 d .
H17A H 1.1332 1.0633 0.8188 0.143 Uiso 1 1 calc R
H17B H 1.2172 0.9899 0.8605 0.143 Uiso 1 1 calc R
H17C H 1.1497 1.0351 0.9011 0.143 Uiso 1 1 calc R
C18 C 1.0875(4) 0.8771(5) 0.7591(3) 0.1092(19) Uani 1 1 d .
H18A H 1.0398 0.8245 0.7435 0.164 Uiso 1 1 calc R
H18B H 1.1496 0.8489 0.7647 0.164 Uiso 1 1 calc R
H18C H 1.0736 0.9305 0.7229 0.164 Uiso 1 1 calc R
H4 H 0.975(3) 1.007(3) 0.791(2) 0.081(14) Uiso 1 1 d .
H2A H 0.505(3) 0.802(3) 0.595(2) 0.065(11) Uiso 1 1 d .

loop_
_atom_site_aniso_label
_atom_site_aniso_U_11
_atom_site_aniso_U_22
_atom_site_aniso_U_33
_atom_site_aniso_U_23
_atom_site_aniso_U_13
_atom_site_aniso_U_12
Ni1 0.02603(18) 0.0343(2) 0.03171(19) 0.00276(16) 0.00803(13) -0.00096(15)
N1 0.0304(12) 0.0389(13) 0.0290(11) 0.0036(10) 0.0100(9) -0.0003(10)
N2 0.0352(15) 0.108(3) 0.0338(15) -0.0022(15) 0.0066(13) 0.0007(15)
N3 0.0361(13) 0.0314(13) 0.0461(14) 0.0043(11) 0.0129(11) -0.0013(10)
N4 0.0324(15) 0.0469(18) 0.115(3) 0.0222(19) 0.0289(17) 0.0036(13)
B3 0.043(2) 0.046(2) 0.0421(19) 0.0008(16) 0.0120(16) 0.0109(16)
B4 0.043(2) 0.068(3) 0.0332(18) -0.0008(17) 0.0127(16) 0.0055(18)
B5 0.0340(19) 0.065(3) 0.0401(19) 0.0176(18) 0.0156(15) 0.0042(17)
B6 0.0329(18) 0.043(2) 0.050(2) 0.0111(17) 0.0134(15) -0.0029(15)
B7 0.0272(18) 0.078(3) 0.048(2) 0.010(2) 0.0112(16) -0.0072(17)
B8 0.0339(19) 0.077(3) 0.048(2) 0.010(2) 0.0143(17) 0.0164(19)
B9 0.051(2) 0.079(3) 0.053(2) 0.000(2) 0.022(2) 0.023(2)
B10 0.041(2) 0.094(3) 0.046(2) 0.016(2) 0.0201(18) 0.013(2)
B11 0.042(2) 0.076(3) 0.060(3) 0.022(2) 0.0212(19) -0.005(2)
B12 0.036(2) 0.099(4) 0.052(2) 0.013(2) 0.0214(18) 0.009(2)
B15 0.0374(19) 0.0323(18) 0.058(2) -0.0026(17) 0.0163(17) 0.0037(15)
B16 0.0381(18) 0.043(2) 0.054(2) 0.0136(18) 0.0129(16) 0.0021(16)
B17 0.040(2) 0.070(3) 0.0328(18) 0.0079(18) 0.0040(15) 0.0058(18)
B18 0.0360(19) 0.056(3) 0.045(2) -0.0094(18) 0.0006(16) 0.0020(17)
B19 0.0277(18) 0.057(3) 0.067(3) 0.002(2) -0.0041(18) 0.0019(16)
B20 0.0323(19) 0.044(2) 0.078(3) 0.008(2) 0.0170(19) 0.0091(16)
B21 0.045(2) 0.040(2) 0.086(3) 0.017(2) 0.021(2) 0.0119(18)
B22 0.042(2) 0.073(3) 0.062(3) 0.026(2) 0.0075(19) 0.011(2)
B23 0.043(2) 0.082(3) 0.048(2) 0.003(2) -0.0021(19) 0.004(2)
B24 0.041(2) 0.072(3) 0.070(3) 0.022(2) 0.006(2) 0.012(2)
C1 0.0286(14) 0.0434(18) 0.0305(14) 0.0056(12) 0.0057(12) -0.0009(12)
C2 0.0265(14) 0.0473(18) 0.0340(15) 0.0063(13) 0.0068(11) 0.0022(12)
C3 0.0346(15) 0.0393(17) 0.0308(14) 0.0028(12) 0.0060(12) 0.0006(12)
C4 0.0418(17) 0.052(2) 0.0361(15) 0.0004(14) 0.0175(13) -0.0018(14)
C5 0.075(3) 0.062(2) 0.0418(19) 0.0059(17) 0.0249(18) -0.002(2)
C6 0.061(2) 0.061(2) 0.050(2) -0.0056(17) 0.0199(17) 0.0103(18)
C7 0.0356(17) 0.087(3) 0.0386(17) 0.0050(17) 0.0017(14) 0.0041(17)
C8 0.052(3) 0.132(5) 0.099(4) -0.031(3) 0.020(2) -0.023(3)
C9 0.095(4) 0.123(5) 0.101(4) 0.050(3) 0.025(3) 0.032(3)
C10 0.0261(14) 0.0403(17) 0.0398(16) 0.0004(13) 0.0098(12) 0.0008(12)
C11 0.0255(14) 0.0353(16) 0.0489(17) -0.0023(13) 0.0101(13) 0.0029(11)
C12 0.0322(15) 0.0317(16) 0.060(2) 0.0004(15) 0.0158(14) -0.0008(12)
C13 0.0426(18) 0.0426(19) 0.072(2) 0.0193(17) 0.0123(17) -0.0046(15)
C14 0.048(2) 0.042(2) 0.128(4) 0.004(2) 0.010(2) 0.0072(17)
C15 0.071(3) 0.102(4) 0.091(3) 0.041(3) 0.026(2) -0.024(3)
C16 0.0325(17) 0.053(2) 0.091(3) 0.006(2) 0.0249(18) 0.0001(15)
C17 0.048(2) 0.082(3) 0.164(5) -0.006(3) 0.044(3) -0.017(2)
C18 0.082(4) 0.132(5) 0.115(5) -0.009(4) 0.033(3) 0.032(3)

loop_
_atom_type_symbol
_atom_type_description
_atom_type_scat_dispersion_real
_atom_type_scat_dispersion_imag
_atom_type_scat_source
C C 0.0033 0.0016 'International Tables Vol C Tables 4.2.6.8 and 6.1.1.4'
H H 0.0000 0.0000 'International Tables Vol C Tables 4.2.6.8 and 6.1.1.4'
B B 0.0013 0.0007 'International Tables Vol C Tables 4.2.6.8 and 6.1.1.4'
N N 0.0061 0.0033 'International Tables Vol C Tables 4.2.6.8 and 6.1.1.4'
Ni Ni 0.3393 1.1124 'International Tables Vol C Tables 4.2.6.8 and 6.1.1.4'

loop_
_geom_angle_atom_site_label_1
_geom_angle_atom_site_label_2
_geom_angle_atom_site_label_3
_geom_angle
C1 Ni1 C10 99.54(12)
C1 Ni1 N1 85.94(10)
C10 Ni1 N1 154.87(12)
C1 Ni1 N3 158.45(12)
C10 Ni1 N3 85.92(11)
N1 Ni1 N3 97.98(10)
C3 N1 C4 120.2(2)
C3 N1 Ni1 120.91(19)
C4 N1 Ni1 116.35(18)
C3 N2 C7 132.3(3)
C12 N3 C13 121.6(3)
C12 N3 Ni1 120.4(2)
C13 N3 Ni1 116.52(19)
C12 N4 C16 128.7(3)
C2 B3 C1 59.17(18)
C2 B3 B4 105.3(3)
C1 B3 B4 58.3(2)
C2 B3 B9 104.7(3)
C1 B3 B9 106.1(3)
B4 B3 B9 60.7(2)
C2 B3 B8 58.5(2)
C1 B3 B8 107.0(3)
B4 B3 B8 108.5(3)
B9 B3 B8 59.8(2)
C1 B4 B5 58.9(2)
C1 B4 B3 60.12(19)
B5 B4 B3 108.0(3)
C1 B4 B10 105.9(3)
B5 B4 B10 59.9(2)
B3 B4 B10 107.2(3)
C1 B4 B9 106.8(3)
B5 B4 B9 107.7(3)
B3 B4 B9 59.7(2)
B10 B4 B9 59.6(2)
C1 B5 B4 59.2(2)
C1 B5 B6 59.39(19)
B4 B5 B6 108.4(3)
C1 B5 B10 106.9(3)
B4 B5 B10 60.9(2)
B6 B5 B10 108.6(3)
C1 B5 B11 107.0(3)
B4 B5 B11 108.6(3)
B6 B5 B11 60.8(2)
B10 B5 B11 59.6(3)
C1 B6 C2 59.27(17)
C1 B6 B5 58.7(2)
C2 B6 B5 104.7(3)
C1 B6 B11 105.6(3)
C2 B6 B11 103.3(3)
B5 B6 B11 59.8(2)
C1 B6 B7 106.5(3)
C2 B6 B7 57.91(19)
B5 B6 B7 107.0(3)
B11 B6 B7 59.0(2)
C2 B7 B11 105.1(3)
C2 B7 B12 104.9(3)
B11 B7 B12 59.8(3)
C2 B7 B8 58.4(2)
B11 B7 B8 108.0(3)
B12 B7 B8 60.2(2)
C2 B7 B6 58.84(18)
B11 B7 B6 60.3(2)
B12 B7 B6 108.1(3)
B8 B7 B6 107.9(3)
C2 B8 B9 104.7(2)
C2 B8 B12 104.3(3)
B9 B8 B12 60.4(3)
C2 B8 B3 58.44(19)
B9 B8 B3 59.8(2)
B12 B8 B3 107.6(3)
C2 B8 B7 58.5(2)
B9 B8 B7 107.8(3)
B12 B8 B7 59.4(2)
B3 B8 B7 107.2(3)
B8 B9 B3 60.4(2)
B8 B9 B10 107.7(3)
B3 B9 B10 107.6(3)
B8 B9 B12 60.1(3)
B3 B9 B12 107.9(3)
B10 B9 B12 59.2(3)
B8 B9 B4 108.1(3)
B3 B9 B4 59.6(2)
B10 B9 B4 60.2(2)
B12 B9 B4 107.5(3)
B11 B10 B12 60.0(3)
B11 B10 B5 60.3(2)
B12 B10 B5 108.3(3)
B11 B10 B9 108.4(3)
B12 B10 B9 60.6(3)
B5 B10 B9 107.8(3)
B11 B10 B4 107.9(3)
B12 B10 B4 108.7(3)
B5 B10 B4 59.3(2)
B9 B10 B4 60.3(2)
B10 B11 B12 60.0(3)
B10 B11 B7 108.1(3)
B12 B11 B7 60.1(2)
B10 B11 B5 60.2(2)
B12 B11 B5 108.2(3)
B7 B11 B5 108.1(3)
B10 B11 B6 107.9(3)
B12 B11 B6 108.7(3)
B7 B11 B6 60.7(2)
B5 B11 B6 59.4(2)
B10 B12 B11 60.0(3)
B10 B12 B7 108.1(3)
B11 B12 B7 60.1(2)
B10 B12 B8 108.0(3)
B11 B12 B8 108.4(3)
B7 B12 B8 60.4(2)
B10 B12 B9 60.1(3)
B11 B12 B9 108.0(3)
B7 B12 B9 107.8(3)
B8 B12 B9 59.5(2)
C11 B15 C10 59.15(18)
C11 B15 B16 104.8(3)
C10 B15 B16 58.3(2)
C11 B15 B21 104.2(3)
C10 B15 B21 105.3(3)
B16 B15 B21 59.6(2)
C11 B15 B20 58.35(19)
C10 B15 B20 106.8(3)
B16 B15 B20 107.8(3)
B21 B15 B20 59.9(2)
C10 B16 B21 107.6(3)
C10 B16 B15 60.20(19)
B21 B16 B15 60.6(2)
C10 B16 B17 58.6(2)
B21 B16 B17 108.4(3)
B15 B16 B17 108.2(3)
C10 B16 B22 106.8(3)
B21 B16 B22 59.6(2)
B15 B16 B22 108.3(3)
B17 B16 B22 60.7(2)
C10 B17 B18 59.9(2)
C10 B17 B16 59.0(2)
B18 B17 B16 108.1(3)
C10 B17 B23 106.9(3)
B18 B17 B23 60.5(2)
B16 B17 B23 107.6(3)
C10 B17 B22 106.4(3)
B18 B17 B22 108.4(3)
B16 B17 B22 59.9(2)
B23 B17 B22 59.8(2)
C11 B18 C10 59.32(18)
C11 B18 B17 105.1(3)
C10 B18 B17 58.6(2)
C11 B18 B23 103.5(3)
C10 B18 B23 105.9(3)
B17 B18 B23 60.5(2)
C11 B18 B19 57.9(2)
C10 B18 B19 106.7(3)
B17 B18 B19 107.9(3)
B23 B18 B19 59.1(2)
C11 B19 B23 104.7(3)
C11 B19 B24 105.0(3)
B23 B19 B24 59.8(3)
C11 B19 B20 58.7(2)
B23 B19 B20 108.0(3)
B24 B19 B20 60.3(3)
C11 B19 B18 58.67(19)
B23 B19 B18 59.9(2)
B24 B19 B18 107.8(3)
B20 B19 B18 107.9(3)
C11 B20 B19 58.4(2)
C11 B20 B24 104.1(3)
B19 B20 B24 59.6(3)
C11 B20 B21 103.8(3)
B19 B20 B21 107.4(3)
B24 B20 B21 60.3(3)
C11 B20 B15 58.16(19)
B19 B20 B15 107.1(3)
B24 B20 B15 107.7(3)
B21 B20 B15 59.5(2)
B22 B21 B16 60.6(2)
B22 B21 B15 108.5(3)
B16 B21 B15 59.8(2)
B22 B21 B20 108.3(3)
B16 B21 B20 108.4(3)
B15 B21 B20 60.6(2)
B22 B21 B24 59.9(3)
B16 B21 B24 108.1(3)
B15 B21 B24 108.1(3)
B20 B21 B24 59.8(3)
B21 B22 B24 61.1(3)
B21 B22 B16 59.8(2)
B24 B22 B16 108.5(3)
B21 B22 B23 108.0(3)
B24 B22 B23 59.5(3)
B16 B22 B23 107.2(3)
B21 B22 B17 107.5(3)
B24 B22 B17 107.7(3)
B16 B22 B17 59.4(2)
B23 B22 B17 59.8(2)
B24 B23 B19 60.3(3)
B24 B23 B22 60.1(3)
B19 B23 B22 108.3(3)
B24 B23 B18 109.1(3)
B19 B23 B18 61.0(2)
B22 B23 B18 107.9(3)
B24 B23 B17 108.8(3)
B19 B23 B17 108.3(3)
B22 B23 B17 60.4(2)
B18 B23 B17 59.1(2)
B23 B24 B19 59.9(3)
B23 B24 B22 60.4(3)
B19 B24 B22 108.1(3)
B23 B24 B20 107.9(3)
B19 B24 B20 60.1(2)
B22 B24 B20 107.6(3)
B23 B24 B21 107.1(3)
B19 B24 B21 107.4(3)
B22 B24 B21 59.0(3)
B20 B24 B21 59.9(2)
C2 C1 B5 108.1(2)
C2 C1 B4 107.8(2)
B5 C1 B4 61.9(2)
C2 C1 B6 60.43(18)
B5 C1 B6 61.9(2)
B4 C1 B6 112.6(3)
C2 C1 B3 59.16(18)
B5 C1 B3 111.4(3)
B4 C1 B3 61.5(2)
B6 C1 B3 111.3(2)
C2 C1 Ni1 108.71(18)
B5 C1 Ni1 137.6(2)
B4 C1 Ni1 123.4(2)
B6 C1 Ni1 122.7(2)
B3 C1 Ni1 105.1(2)
C3 C2 B3 116.1(2)
C3 C2 C1 108.6(2)
B3 C2 C1 61.67(18)
C3 C2 B8 128.7(2)
B3 C2 B8 63.0(2)
C1 C2 B8 112.6(2)
C3 C2 B7 125.6(3)
B3 C2 B7 114.7(3)
C1 C2 B7 111.6(2)
B8 C2 B7 63.0(2)
C3 C2 B6 111.1(2)
B3 C2 B6 113.3(2)
C1 C2 B6 60.30(18)
B8 C2 B6 115.2(3)
B7 C2 B6 63.3(2)
N1 C3 N2 125.2(3)
N1 C3 C2 114.2(2)
N2 C3 C2 120.3(3)
N1 C4 C6 110.9(3)
N1 C4 C5 116.0(3)
C6 C4 C5 113.7(3)
N2 C7 C9 109.9(3)
N2 C7 C8 108.6(3)
C9 C7 C8 111.6(4)
B17 C10 C11 108.0(2)
B17 C10 B16 62.4(2)
C11 C10 B16 107.5(2)
B17 C10 B18 61.5(2)
C11 C10 B18 60.1(2)
B16 C10 B18 112.2(2)
B17 C10 B15 112.3(2)
C11 C10 B15 59.40(18)
B16 C10 B15 61.5(2)
B18 C10 B15 111.4(2)
B17 C10 Ni1 138.6(2)
C11 C10 Ni1 108.26(18)
B16 C10 Ni1 122.7(2)
B18 C10 Ni1 124.1(2)
B15 C10 Ni1 103.06(19)
C12 C11 C10 108.4(2)
C12 C11 B19 125.3(3)
C10 C11 B19 112.1(3)
C12 C11 B15 116.0(3)
C10 C11 B15 61.45(18)
B19 C11 B15 115.1(3)
C12 C11 B20 128.8(3)
C10 C11 B20 112.7(2)
B19 C11 B20 62.9(2)
B15 C11 B20 63.5(2)
C12 C11 B18 110.8(3)
C10 C11 B18 60.53(19)
B19 C11 B18 63.4(2)
B15 C11 B18 113.4(3)
B20 C11 B18 115.2(3)
N3 C12 N4 125.3(3)
N3 C12 C11 114.7(3)
N4 C12 C11 119.4(3)
N3 C13 C14 109.2(3)
N3 C13 C15 116.7(3)
C14 C13 C15 112.9(3)
N4 C16 C18 110.1(4)
N4 C16 C17 106.8(3)
C18 C16 C17 112.4(4)

loop_
_geom_bond_atom_site_label_1
_geom_bond_atom_site_label_2
_geom_bond_distance
Ni1 C1 1.902(3)
Ni1 C10 1.903(3)
Ni1 N1 1.947(2)
Ni1 N3 1.951(2)
N1 C3 1.297(4)
N1 C4 1.492(4)
N2 C3 1.343(4)
N2 C7 1.472(4)
N3 C12 1.291(4)
N3 C13 1.496(4)
N4 C12 1.354(4)
N4 C16 1.476(4)
B3 C2 1.700(5)
B3 C1 1.743(4)
B3 B4 1.767(5)
B3 B9 1.769(6)
B3 B8 1.778(5)
B4 C1 1.711(5)
B4 B5 1.757(6)
B4 B10 1.785(6)
B4 B9 1.786(5)
B5 C1 1.706(4)
B5 B6 1.762(5)
B5 B10 1.767(6)
B5 B11 1.769(5)
B6 C1 1.718(5)
B6 C2 1.720(5)
B6 B11 1.788(6)
B6 B7 1.796(5)
B7 C2 1.703(5)
B7 B11 1.763(6)
B7 B12 1.763(6)
B7 B8 1.780(7)
B8 C2 1.702(5)
B8 B9 1.767(6)
B8 B12 1.778(6)
B9 B10 1.773(6)
B9 B12 1.782(7)
B10 B11 1.756(7)
B10 B12 1.757(6)
B11 B12 1.757(6)
B15 C11 1.706(5)
B15 C10 1.741(5)
B15 B16 1.763(5)
B15 B21 1.777(6)
B15 B20 1.797(5)
B16 C10 1.707(5)
B16 B21 1.760(5)
B16 B17 1.764(6)
B16 B22 1.773(5)
B17 C10 1.700(5)
B17 B18 1.751(6)
B17 B23 1.776(5)
B17 B22 1.788(6)
B18 C11 1.716(5)
B18 C10 1.722(5)
B18 B23 1.776(6)
B18 B19 1.796(5)
B19 C11 1.703(5)
B19 B23 1.762(7)
B19 B24 1.770(6)
B19 B20 1.780(6)
B20 C11 1.709(4)
B20 B24 1.784(7)
B20 B21 1.785(6)
B21 B22 1.756(7)
B21 B24 1.794(7)
B22 B24 1.772(6)
B22 B23 1.776(7)
B23 B24 1.760(7)
C1 C2 1.700(4)
C2 C3 1.498(4)
C4 C6 1.525(5)
C4 C5 1.533(4)
C7 C9 1.494(6)
C7 C8 1.507(6)
C10 C11 1.702(4)
C11 C12 1.501(4)
C13 C14 1.527(5)
C13 C15 1.534(5)
C16 C18 1.496(6)
C16 C17 1.506(5)
